data_1546670
loop_
_publ_author_name
'Sahbi, Azzeddine'
'Mague, Joel T.'
'Ben-Tama, Abdeslem'
'El Hadrami, El Mestafa'
'Gaamoussi, Issam'
'Ouzidan, Younes'

_publ_section_title
;
 4-[(1<i>H</i>-Imidazol-1-yl)methyl]-1-(4-nitrobenzyl)-1<i>H</i>-1,2,3-triazole
;
_journal_coeditor_code SJ4100
_journal_issue 4
_journal_name_full IUCrData
_journal_page_first x170515
_journal_paper_doi 10.1107/S2414314617005156
_journal_volume 2
_journal_year 2017
_chemical_formula_iupac 'C13 H12 N6 O2'
_chemical_formula_moiety 'C13 H12 N6 O2'
_chemical_formula_sum 'C13 H12 N6 O2'
_chemical_formula_weight 284.29
_chemical_name_systematic
;
4-[(1<i>H</i>-Imidazol-1-yl)methyl]-1-(4-nitrobenzyl)-1<i>H</i>-1,2,3-triazole
;
_space_group_crystal_system orthorhombic
_space_group_IT_number 33
_space_group_name_Hall 'P 2c -2n'
_space_group_name_H-M_alt 'P n a 21'
_symmetry_space_group_name_Hall 'P 2c -2n'
_symmetry_space_group_name_H-M 'P n a 21'
_atom_sites_solution_hydrogens difmap
_atom_sites_solution_primary direct
_atom_sites_solution_secondary difmap
_audit_creation_method SHELXL-2014/7
_cell_angle_alpha 90
_cell_angle_beta 90
_cell_angle_gamma 90
_cell_formula_units_Z 4
_cell_length_a 20.3330(4)
_cell_length_b 14.2764(3)
_cell_length_c 4.50890(10)
_cell_measurement_reflns_used 8050
_cell_measurement_temperature 150(2)
_cell_measurement_theta_max 74.4156
_cell_measurement_theta_min 3.7832
_cell_volume 1308.85(5)
_computing_cell_refinement
;
<i>SAINT</i> (Bruker, 2016)
;
_computing_data_collection
;
<i>APEX3</i> (Bruker, 2016)
;
_computing_data_reduction
;
<i>SAINT</i> (Bruker, 2016)
;
_computing_molecular_graphics
;
<i>DIAMOND</i> (Brandenburg & Putz, 2012)
;
_computing_publication_material
;
<i>SHELXTL</i> (Sheldrick, 2008)
;
_computing_structure_refinement
;
<i>SHELXL2014</i> (Sheldrick, 2015<i>b</i>)
;
_computing_structure_solution
;
<i>SHELXT</i> (Sheldrick, 2015<i>a</i>)
;
_diffrn_ambient_temperature 150(2)
_diffrn_detector_area_resol_mean 10.4167
_diffrn_measured_fraction_theta_full 0.993
_diffrn_measured_fraction_theta_max 0.989
_diffrn_measurement_device_type 'Bruker D8 VENTURE PHOTON 100 CMOS'
_diffrn_measurement_method '\w scans'
_diffrn_radiation_monochromator mirror
_diffrn_radiation_type CuK\a
_diffrn_radiation_wavelength 1.54178
_diffrn_reflns_av_R_equivalents 0.0379
_diffrn_reflns_limit_h_max 23
_diffrn_reflns_limit_h_min -25
_diffrn_reflns_limit_k_max 17
_diffrn_reflns_limit_k_min -17
_diffrn_reflns_limit_l_max 5
_diffrn_reflns_limit_l_min -5
_diffrn_reflns_number 10013
_diffrn_reflns_theta_full 72.500
_diffrn_reflns_theta_max 74.457
_diffrn_reflns_theta_min 3.783
_exptl_absorpt_coefficient_mu 0.863
_exptl_absorpt_correction_T_max 0.96
_exptl_absorpt_correction_T_min 0.88
_exptl_absorpt_correction_type multi-scan
_exptl_absorpt_process_details
;
(<i>SADABS</i>; Bruker, 2016)
;
_exptl_crystal_colour colourless
_exptl_crystal_density_diffrn 1.443
_exptl_crystal_density_method 'not measured'
_exptl_crystal_description column
_exptl_crystal_F_000 592
_exptl_crystal_size_max 0.123
_exptl_crystal_size_mid 0.058
_exptl_crystal_size_min 0.042
_refine_diff_density_max 0.115
_refine_diff_density_min -0.123
_refine_ls_abs_structure_details
;
Flack <i>x</i> determined using 956 quotients
[(<i>I</i>^+^)-(<i>I</i>^-^)]/[(<i>I</i>^+^)+(<i>I</i>^-^)]
(Parsons <i>et al.</i>, 2013)
;
_refine_ls_abs_structure_Flack -0.10(15)
_refine_ls_extinction_coef 0.0044(5)
_refine_ls_extinction_expression Fc^*^=kFc[1+0.001xFc^2^\l^3^/sin(2\q)]^-1/4^
_refine_ls_extinction_method
;
<i>SHELXL2014</i> (Sheldrick, 2015<i>b</i>)
;
_refine_ls_goodness_of_fit_ref 1.046
_refine_ls_hydrogen_treatment refall
_refine_ls_matrix_type full
_refine_ls_number_parameters 239
_refine_ls_number_reflns 2611
_refine_ls_number_restraints 1
_refine_ls_restrained_S_all 1.046
_refine_ls_R_factor_all 0.0329
_refine_ls_R_factor_gt 0.0292
_refine_ls_shift/su_max 0.000
_refine_ls_shift/su_mean 0.000
_refine_ls_structure_factor_coef Fsqd
_refine_ls_weighting_details 'w=1/[\s^2^(Fo^2^)+(0.0321P)^2^+0.1510P] where P=(Fo^2^+2Fc^2^)/3'
_refine_ls_weighting_scheme calc
_refine_ls_wR_factor_gt 0.0673
_refine_ls_wR_factor_ref 0.0697
_reflns_number_gt 2410
_reflns_number_total 2611
_reflns_threshold_expression 'I > 2\s(I)'
_cod_data_source_file sj4100sup1.cif
_cod_data_source_block I
_cod_database_code 1546670
_shelx_space_group_comment
;
The symmetry employed for this shelxl refinement is uniquely defined
by the following loop, which should always be used as a source of
symmetry information in preference to the above space-group names.
They are only intended as comments.
;
_shelx_estimated_absorpt_t_min 0.901
_shelx_estimated_absorpt_t_max 0.965

loop_
_space_group_symop_operation_xyz
'x, y, z'
'-x, -y, z+1/2'
'x+1/2, -y+1/2, z'
'-x+1/2, y+1/2, z+1/2'

loop_
_atom_site_type_symbol
_atom_site_label
_atom_site_fract_x
_atom_site_fract_y
_atom_site_fract_z
_atom_site_U_iso_or_equiv
_atom_site_adp_type
_atom_site_calc_flag
_atom_site_occupancy
O O1 0.40535(8) 0.03081(10) 0.1143(4) 0.0449(4) Uani d 1
O O2 0.34070(8) 0.14915(12) 0.0656(6) 0.0567(5) Uani d 1
N N1 0.38941(8) 0.11157(12) 0.1721(4) 0.0344(4) Uani d 1
N N2 0.59199(8) 0.39660(11) 0.7619(4) 0.0284(3) Uani d 1
N N3 0.57204(8) 0.48647(12) 0.7668(5) 0.0339(4) Uani d 1
N N4 0.61097(8) 0.53343(11) 0.5897(4) 0.0335(4) Uani d 1
N N5 0.75335(8) 0.57154(12) 0.4154(4) 0.0327(4) Uani d 1
N N6 0.80031(10) 0.70206(14) 0.5784(6) 0.0528(5) Uani d 1
H H6 0.4522(12) 0.3802(17) 0.622(7) 0.049(7) Uiso d 1
C C1 0.51128(9) 0.26847(13) 0.7407(4) 0.0286(4) Uani d 1
C C2 0.52185(10) 0.17309(14) 0.7039(5) 0.0320(4) Uani d 1
H H2 0.5594(12) 0.1453(17) 0.805(6) 0.038(6) Uiso d 1
C C3 0.48152(10) 0.12100(14) 0.5201(5) 0.0316(4) Uani d 1
H H3 0.4875(12) 0.0537(16) 0.492(6) 0.039(6) Uiso d 1
C C4 0.43084(9) 0.16574(13) 0.3753(4) 0.0285(4) Uani d 1
C C5 0.41831(10) 0.26072(13) 0.4096(5) 0.0311(4) Uani d 1
H H5 0.3822(13) 0.2882(17) 0.298(6) 0.043(7) Uiso d 1
C C6 0.45909(9) 0.31160(13) 0.5940(5) 0.0319(4) Uani d 1
C C7 0.55609(11) 0.32640(15) 0.9344(5) 0.0336(4) Uani d 1
H H7B 0.5873(12) 0.2880(16) 1.032(7) 0.043(7) Uiso d 1
H H7A 0.5293(12) 0.3618(17) 1.084(7) 0.044(6) Uiso d 1
C C8 0.64394(9) 0.38588(13) 0.5772(5) 0.0317(4) Uani d 1
H H8 0.6659(13) 0.3258(19) 0.555(8) 0.054(7) Uiso d 1
C C9 0.65557(9) 0.47370(14) 0.4683(4) 0.0298(4) Uani d 1
C C10 0.70753(10) 0.50886(16) 0.2624(5) 0.0370(5) Uani d 1
H H10A 0.7336(12) 0.4564(18) 0.173(6) 0.048(7) Uiso d 1
H H10B 0.6876(13) 0.5447(17) 0.095(8) 0.052(7) Uiso d 1
C C11 0.80043(10) 0.54527(16) 0.6156(5) 0.0371(5) Uani d 1
H H11 0.8066(13) 0.4795(18) 0.667(6) 0.052(8) Uiso d 1
C C12 0.82835(11) 0.62560(17) 0.7119(6) 0.0436(5) Uani d 1
H H12 0.8633(14) 0.6326(19) 0.854(8) 0.061(9) Uiso d 1
C C13 0.75485(11) 0.66629(16) 0.4020(6) 0.0443(5) Uani d 1
H H13 0.7231(14) 0.7000(18) 0.274(8) 0.059(8) Uiso d 1

loop_
_atom_site_aniso_label
_atom_site_aniso_U_11
_atom_site_aniso_U_22
_atom_site_aniso_U_33
_atom_site_aniso_U_12
_atom_site_aniso_U_13
_atom_site_aniso_U_23
O1 0.0482(9) 0.0308(8) 0.0556(10) 0.0012(6) -0.0044(8) -0.0094(7)
O2 0.0456(9) 0.0427(9) 0.0819(14) 0.0054(7) -0.0269(10) -0.0052(10)
N1 0.0338(8) 0.0297(9) 0.0396(11) -0.0019(7) -0.0001(7) -0.0005(7)
N2 0.0324(8) 0.0256(8) 0.0271(8) -0.0006(6) -0.0003(7) -0.0004(7)
N3 0.0363(8) 0.0265(8) 0.0388(9) 0.0011(7) 0.0046(8) -0.0026(8)
N4 0.0355(8) 0.0289(8) 0.0361(9) 0.0012(7) 0.0019(8) 0.0007(8)
N5 0.0309(8) 0.0378(9) 0.0294(8) -0.0041(7) 0.0007(7) 0.0024(8)
N6 0.0511(11) 0.0437(11) 0.0638(14) -0.0126(9) -0.0085(11) 0.0014(11)
C1 0.0319(9) 0.0278(9) 0.0260(9) -0.0025(7) 0.0047(8) 0.0026(8)
C2 0.0334(9) 0.0296(10) 0.0329(11) 0.0033(8) 0.0005(8) 0.0038(8)
C3 0.0343(10) 0.0246(10) 0.0360(11) 0.0031(8) 0.0019(8) 0.0010(8)
C4 0.0279(9) 0.0265(9) 0.0309(10) -0.0028(7) 0.0031(7) -0.0001(8)
C5 0.0310(9) 0.0277(10) 0.0345(10) 0.0049(8) 0.0007(9) 0.0015(9)
C6 0.0356(9) 0.0242(9) 0.0359(10) 0.0022(8) 0.0018(9) 0.0009(8)
C7 0.0418(11) 0.0319(10) 0.0270(10) -0.0053(9) -0.0004(9) 0.0031(9)
C8 0.0331(9) 0.0294(10) 0.0326(10) 0.0032(8) 0.0003(9) -0.0041(9)
C9 0.0325(9) 0.0307(10) 0.0262(10) -0.0017(8) -0.0023(8) -0.0035(8)
C10 0.0376(11) 0.0449(12) 0.0284(10) -0.0076(10) 0.0004(9) -0.0014(10)
C11 0.0331(10) 0.0447(12) 0.0333(11) 0.0009(9) 0.0011(9) 0.0048(10)
C12 0.0343(10) 0.0543(14) 0.0422(13) -0.0087(10) -0.0033(10) 0.0033(11)
C13 0.0421(12) 0.0383(12) 0.0526(14) -0.0043(10) -0.0047(11) 0.0062(12)

loop_
_atom_type_symbol
_atom_type_description
_atom_type_scat_dispersion_real
_atom_type_scat_dispersion_imag
_atom_type_scat_source
C C 0.0181 0.0091 'International Tables Vol C Tables 4.2.6.8 and 6.1.1.4'
H H 0.0000 0.0000 'International Tables Vol C Tables 4.2.6.8 and 6.1.1.4'
N N 0.0311 0.0180 'International Tables Vol C Tables 4.2.6.8 and 6.1.1.4'
O O 0.0492 0.0322 'International Tables Vol C Tables 4.2.6.8 and 6.1.1.4'

loop_
_geom_angle_atom_site_label_1
_geom_angle_atom_site_label_2
_geom_angle_atom_site_label_3
_geom_angle
O2 N1 O1 122.87(19)
O2 N1 C4 118.62(17)
O1 N1 C4 118.51(16)
N3 N2 C8 110.68(16)
N3 N2 C7 119.58(17)
C8 N2 C7 129.69(17)
N4 N3 N2 107.21(16)
N3 N4 C9 109.13(16)
C13 N5 C11 106.72(19)
C13 N5 C10 127.11(19)
C11 N5 C10 126.05(19)
C13 N6 C12 104.3(2)
C2 C1 C6 119.61(19)
C2 C1 C7 120.89(18)
C6 C1 C7 119.49(18)
C3 C2 C1 120.49(19)
C3 C2 H2 121.8(14)
C1 C2 H2 117.7(14)
C4 C3 C2 118.59(18)
C4 C3 H3 119.2(14)
C2 C3 H3 122.2(14)
C3 C4 C5 122.51(19)
C3 C4 N1 118.82(17)
C5 C4 N1 118.66(18)
C6 C5 C4 118.09(19)
C6 C5 H5 123.6(15)
C4 C5 H5 118.3(15)
C5 C6 C1 120.70(18)
C5 C6 H6 120.6(16)
C1 C6 H6 118.7(16)
N2 C7 C1 111.65(17)
N2 C7 H7B 108.0(15)
C1 C7 H7B 110.9(15)
N2 C7 H7A 106.5(14)
C1 C7 H7A 109.7(14)
H7B C7 H7A 110(2)
N2 C8 C9 104.62(17)
N2 C8 H8 121.6(18)
C9 C8 H8 133.7(18)
N4 C9 C8 108.36(17)
N4 C9 C10 120.75(18)
C8 C9 C10 130.85(19)
N5 C10 C9 111.25(18)
N5 C10 H10A 108.0(15)
C9 C10 H10A 111.9(15)
N5 C10 H10B 107.5(15)
C9 C10 H10B 110.8(16)
H10A C10 H10B 107(2)
C12 C11 N5 105.9(2)
C12 C11 H11 133.4(16)
N5 C11 H11 120.7(16)
C11 C12 N6 111.1(2)
C11 C12 H12 127.8(17)
N6 C12 H12 121.1(17)
N6 C13 N5 112.0(2)
N6 C13 H13 128.2(16)
N5 C13 H13 119.8(16)

loop_
_geom_bond_atom_site_label_1
_geom_bond_atom_site_label_2
_geom_bond_distance
O1 N1 1.226(2)
O2 N1 1.225(2)
N1 C4 1.465(3)
N2 N3 1.346(2)
N2 C8 1.354(3)
N2 C7 1.464(3)
N3 N4 1.309(3)
N4 C9 1.360(3)
N5 C13 1.354(3)
N5 C11 1.368(3)
N5 C10 1.465(3)
N6 C13 1.322(3)
N6 C12 1.371(3)
C1 C2 1.389(3)
C1 C6 1.394(3)
C1 C7 1.509(3)
C2 C3 1.383(3)
C2 H2 0.97(2)
C3 C4 1.377(3)
C3 H3 0.98(2)
C4 C5 1.388(3)
C5 C6 1.381(3)
C5 H5 0.97(3)
C6 H6 1.00(2)
C7 H7B 0.95(3)
C7 H7A 1.00(3)
C8 C9 1.367(3)
C8 H8 0.97(3)
C9 C10 1.493(3)
C10 H10A 1.00(3)
C10 H10B 1.00(3)
C11 C12 1.351(3)
C11 H11 0.98(3)
C12 H12 0.96(3)
C13 H13 0.99(3)

loop_
_geom_hbond_atom_site_label_D
_geom_hbond_atom_site_label_H
_geom_hbond_atom_site_label_A
_geom_hbond_site_symmetry_A
_geom_hbond_distance_DH
_geom_hbond_distance_HA
_geom_hbond_distance_DA
_geom_hbond_angle_DHA
C3 H3 O1 2_655 0.98(2) 2.55(2) 3.189(2) 123.0(18)
C7 H7B N6 4_645 0.95(3) 2.60(3) 3.478(3) 154(2)
C11 H11 O2 3_556 0.98(3) 2.66(3) 3.535(3) 149(2)
C6 H6 N3 2_664 1.00(2) 2.54(3) 3.299(3) 133(2)

loop_
_geom_torsion_atom_site_label_1
_geom_torsion_atom_site_label_2
_geom_torsion_atom_site_label_3
_geom_torsion_atom_site_label_4
_geom_torsion
C8 N2 N3 N4 -0.6(2)
C7 N2 N3 N4 -178.28(17)
N2 N3 N4 C9 0.6(2)
C6 C1 C2 C3 0.8(3)
C7 C1 C2 C3 -178.38(18)
C1 C2 C3 C4 0.0(3)
C2 C3 C4 C5 -0.8(3)
C2 C3 C4 N1 177.84(17)
O2 N1 C4 C3 173.1(2)
O1 N1 C4 C3 -7.5(3)
O2 N1 C4 C5 -8.2(3)
O1 N1 C4 C5 171.22(19)
C3 C4 C5 C6 0.8(3)
N1 C4 C5 C6 -177.84(19)
C4 C5 C6 C1 0.0(3)
C2 C1 C6 C5 -0.8(3)
C7 C1 C6 C5 178.39(19)
N3 N2 C7 C1 102.0(2)
C8 N2 C7 C1 -75.2(3)
C2 C1 C7 N2 115.3(2)
C6 C1 C7 N2 -63.8(2)
N3 N2 C8 C9 0.3(2)
C7 N2 C8 C9 177.69(19)
N3 N4 C9 C8 -0.5(2)
N3 N4 C9 C10 -178.35(19)
N2 C8 C9 N4 0.1(2)
N2 C8 C9 C10 177.7(2)
C13 N5 C10 C9 -102.5(3)
C11 N5 C10 C9 73.0(3)
N4 C9 C10 N5 65.4(2)
C8 C9 C10 N5 -112.0(2)
C13 N5 C11 C12 -0.4(2)
C10 N5 C11 C12 -176.6(2)
N5 C11 C12 N6 0.0(3)
C13 N6 C12 C11 0.4(3)
C12 N6 C13 N5 -0.6(3)
C11 N5 C13 N6 0.7(3)
C10 N5 C13 N6 176.8(2)

_cod_database_fobs_code 1546670
